data_7206628
loop_
_publ_author_name
'Li, Xia'
'Gu, Ya-Kun'
'Deng, Xue-Bin'
'Zhao, Kai'
'Jin, Lin-Pei'

_publ_section_title
;
 Effect of anions on architectures of transition metal complexes with
 1,4-bis(1,2,4-triazol-1-yl)butane
;
_journal_issue 22
_journal_name_full CrystEngComm
_journal_page_first 6665
_journal_paper_doi 10.1039/c1ce05491k
_journal_volume 13
_journal_year 2011
_chemical_formula_sum 'C72 H108 Cl6 N54 Ni3 O24'
_chemical_formula_weight 2502.95
_chemical_name_systematic
;
?
;
_space_group_IT_number 148
_symmetry_cell_setting rhombohedral
_symmetry_space_group_name_Hall '-R 3'
_symmetry_space_group_name_H-M 'R -3 :H'
_atom_sites_solution_hydrogens geom
_atom_sites_solution_primary direct
_atom_sites_solution_secondary difmap
_audit_creation_method SHELXL-97
_cell_angle_alpha 90.00
_cell_angle_beta 90.00
_cell_angle_gamma 120.00
_cell_formula_units_Z 3
_cell_length_a 18.787(2)
_cell_length_b 18.787(2)
_cell_length_c 25.170(4)
_cell_measurement_reflns_used 7360
_cell_measurement_temperature 103(2)
_cell_measurement_theta_max 27.48
_cell_measurement_theta_min 3.26
_cell_volume 7693.6(17)
_computing_cell_refinement 'CrystalClear (Rigaku Inc., 2008)'
_computing_data_collection 'CrystalClear (Rigaku Inc., 2008)'
_computing_data_reduction 'CrystalClear (Rigaku Inc., 2008)'
_computing_structure_refinement 'SHELXL-97 (Sheldrick, 1997)'
_computing_structure_solution 'SHELXS-97 (Sheldrick, 1990)'
_diffrn_ambient_temperature 103(2)
_diffrn_detector_area_resol_mean 28.5714
_diffrn_measured_fraction_theta_full 0.998
_diffrn_measured_fraction_theta_max 0.998
_diffrn_measurement_device_type AFC10/Saturn724+
_diffrn_measurement_method 'phi and omega scans'
_diffrn_radiation_monochromator graphite
_diffrn_radiation_source 'Rotating Anode'
_diffrn_radiation_type MoK\a
_diffrn_radiation_wavelength 0.71073
_diffrn_reflns_av_R_equivalents 0.0370
_diffrn_reflns_av_sigmaI/netI 0.0235
_diffrn_reflns_limit_h_max 24
_diffrn_reflns_limit_h_min -24
_diffrn_reflns_limit_k_max 24
_diffrn_reflns_limit_k_min -24
_diffrn_reflns_limit_l_max 32
_diffrn_reflns_limit_l_min -30
_diffrn_reflns_number 24493
_diffrn_reflns_theta_full 27.48
_diffrn_reflns_theta_max 27.48
_diffrn_reflns_theta_min 3.26
_diffrn_standards_decay_% 0
_diffrn_standards_interval_count 0
_diffrn_standards_interval_time 0
_diffrn_standards_number 0
_exptl_absorpt_coefficient_mu 0.800
_exptl_absorpt_correction_T_max 0.8894
_exptl_absorpt_correction_T_min 0.8251
_exptl_absorpt_correction_type multi-scan
_exptl_crystal_colour Blue
_exptl_crystal_density_diffrn 1.621
_exptl_crystal_density_method 'not measured'
_exptl_crystal_description Chunk
_exptl_crystal_F_000 3888
_exptl_crystal_size_max 0.25
_exptl_crystal_size_mid 0.16
_exptl_crystal_size_min 0.15
_refine_diff_density_max 1.004
_refine_diff_density_min -0.770
_refine_diff_density_rms 0.085
_refine_ls_extinction_method none
_refine_ls_goodness_of_fit_ref 0.999
_refine_ls_hydrogen_treatment constr
_refine_ls_matrix_type full
_refine_ls_number_parameters 240
_refine_ls_number_reflns 3919
_refine_ls_number_restraints 0
_refine_ls_restrained_S_all 0.999
_refine_ls_R_factor_all 0.0511
_refine_ls_R_factor_gt 0.0433
_refine_ls_shift/su_max 0.001
_refine_ls_shift/su_mean 0.000
_refine_ls_structure_factor_coef Fsqd
_refine_ls_weighting_details 'calc w1/[\s^2^(Fo^2^)+(0.0631P)^2^+26.6800P] where P(Fo^2^+2Fc^2^)/3'
_refine_ls_weighting_scheme calc
_refine_ls_wR_factor_gt 0.1052
_refine_ls_wR_factor_ref 0.1101
_reflns_number_gt 3407
_reflns_number_total 3919
_reflns_threshold_expression >2sigma(I)
_cod_data_source_file c1ce05491k.txt
_cod_data_source_block bo872
_cod_depositor_comments
;
The following automatic conversions were performed:

'_symmetry_cell_setting' value 'Rhombohedral' changed to
'rhombohedral' according to
/home/saulius/struct/CIF-dictionaries/cif_core.dic dictionary named
'cif_core.dic' version 2.4.1 from 2010-06-29.

Automatic conversion script
Id: cif_fix_values 1715 2011-07-08 13:25:40Z adriana 

The following automatic conversions were performed:

'_exptl_absorpt_correction_type' value 'Multi-scans' was replaced
with the value 'multi-scan' as specified in the replacement file
'src/cod-tools/trunk/data/replacement-values/replacement_values.lst'.

Automatic conversion script
Id: cif_fix_values 5376 2017-05-30 11:51:03Z andrius 
;
_cod_original_cell_volume 7693.2(16)
_cod_original_sg_symbol_H-M R-3
_cod_database_code 7206628

loop_
_symmetry_equiv_pos_as_xyz
'x, y, z'
'-y, x-y, z'
'-x+y, -x, z'
'x+2/3, y+1/3, z+1/3'
'-y+2/3, x-y+1/3, z+1/3'
'-x+y+2/3, -x+1/3, z+1/3'
'x+1/3, y+2/3, z+2/3'
'-y+1/3, x-y+2/3, z+2/3'
'-x+y+1/3, -x+2/3, z+2/3'
'-x, -y, -z'
'y, -x+y, -z'
'x-y, x, -z'
'-x+2/3, -y+1/3, -z+1/3'
'y+2/3, -x+y+1/3, -z+1/3'
'x-y+2/3, x+1/3, -z+1/3'
'-x+1/3, -y+2/3, -z+2/3'
'y+1/3, -x+y+2/3, -z+2/3'
'x-y+1/3, x+2/3, -z+2/3'

loop_
_atom_site_label
_atom_site_type_symbol
_atom_site_fract_x
_atom_site_fract_y
_atom_site_fract_z
_atom_site_U_iso_or_equiv
_atom_site_adp_type
_atom_site_occupancy
_atom_site_symmetry_multiplicity
_atom_site_calc_flag
_atom_site_refinement_flags
Ni1 Ni 0.3333 0.6667 0.005710(16) 0.00827(12) Uani 1 3 d S
Ni2 Ni 0.0000 0.0000 0.0000 0.01161(15) Uani 1 6 d S
N1 N 0.26340(10) 0.56283(10) 0.05512(7) 0.0115(3) Uani 1 1 d .
N2 N 0.20992(11) 0.44260(11) 0.09301(7) 0.0142(4) Uani 1 1 d .
N3 N 0.18618(12) 0.48635(12) 0.12390(7) 0.0185(4) Uani 1 1 d .
N4 N 0.14594(11) 0.22934(11) 0.26250(7) 0.0140(4) Uani 1 1 d .
N5 N 0.17389(13) 0.18638(12) 0.23476(8) 0.0206(4) Uani 1 1 d .
N6 N 0.07366(10) 0.10358(10) 0.29129(7) 0.0111(3) Uani 1 1 d .
N7 N 0.08621(11) -0.00761(11) 0.04945(7) 0.0152(4) Uani 1 1 d .
N8 N 0.20077(11) 0.03649(12) 0.09285(8) 0.0170(4) Uani 1 1 d .
N9 N 0.14283(12) -0.02351(12) 0.12417(8) 0.0223(4) Uani 1 1 d .
C1 C 0.25475(13) 0.48807(13) 0.05279(8) 0.0133(4) Uani 1 1 d .
H1 H 0.2776 0.4700 0.0259 0.016 Uiso 1 1 calc R
C2 C 0.21995(13) 0.55815(13) 0.09971(8) 0.0151(4) Uani 1 1 d .
H2 H 0.2145 0.6029 0.1123 0.018 Uiso 1 1 calc R
C3 C 0.17973(15) 0.35494(13) 0.10212(9) 0.0176(4) Uani 1 1 d .
H3A H 0.1993 0.3339 0.0729 0.021 Uiso 1 1 calc R
H3B H 0.1189 0.3251 0.1008 0.021 Uiso 1 1 calc R
C4 C 0.20662(14) 0.33592(13) 0.15479(9) 0.0164(4) Uani 1 1 d .
H4A H 0.2658 0.3753 0.1603 0.020 Uiso 1 1 calc R
H4B H 0.1995 0.2801 0.1531 0.020 Uiso 1 1 calc R
C5 C 0.15834(14) 0.34062(13) 0.20215(8) 0.0163(4) Uani 1 1 d .
H5A H 0.1675 0.3972 0.2045 0.020 Uiso 1 1 calc R
H5B H 0.0990 0.3032 0.1956 0.020 Uiso 1 1 calc R
C6 C 0.18093(14) 0.31828(13) 0.25517(9) 0.0171(4) Uani 1 1 d .
H6A H 0.2415 0.3455 0.2578 0.021 Uiso 1 1 calc R
H6B H 0.1614 0.3397 0.2842 0.021 Uiso 1 1 calc R
C7 C 0.08700(13) 0.17986(13) 0.29565(8) 0.0135(4) Uani 1 1 d .
H7 H 0.0584 0.1965 0.3191 0.016 Uiso 1 1 calc R
C8 C 0.12837(14) 0.11126(14) 0.25319(9) 0.0181(5) Uani 1 1 d .
H8 H 0.1333 0.0661 0.2409 0.022 Uiso 1 1 calc R
C9 C 0.16672(13) 0.04548(14) 0.04933(9) 0.0171(4) Uani 1 1 d .
H9 H 0.1955 0.0842 0.0220 0.021 Uiso 1 1 calc R
C10 C 0.07511(14) -0.04878(14) 0.09620(9) 0.0193(5) Uani 1 1 d .
H10 H 0.0231 -0.0919 0.1076 0.023 Uiso 1 1 calc R
C11 C 0.28567(13) 0.08586(15) 0.11106(9) 0.0198(5) Uani 1 1 d .
H11A H 0.3208 0.1202 0.0815 0.024 Uiso 1 1 calc R
H11B H 0.3064 0.0493 0.1229 0.024 Uiso 1 1 calc R
C12 C 0.28958(13) 0.14030(14) 0.15657(9) 0.0180(5) Uani 1 1 d .
H12A H 0.2541 0.1056 0.1859 0.022 Uiso 1 1 calc R
H12B H 0.2683 0.1763 0.1446 0.022 Uiso 1 1 calc R
Cl1 Cl 0.33476(4) 0.30430(4) 0.02968(2) 0.02280(15) Uani 1 1 d .
O1 O 0.34011(15) 0.38260(14) 0.02725(11) 0.0554(7) Uani 1 1 d .
O2 O 0.25237(13) 0.23939(13) 0.03638(12) 0.0534(7) Uani 1 1 d .
O3 O 0.3738(2) 0.29515(19) -0.01536(13) 0.0933(13) Uani 1 1 d .
O4 O 0.38126(18) 0.30525(17) 0.07399(13) 0.0825(11) Uani 1 1 d .

loop_
_atom_site_aniso_label
_atom_site_aniso_U_11
_atom_site_aniso_U_22
_atom_site_aniso_U_33
_atom_site_aniso_U_23
_atom_site_aniso_U_13
_atom_site_aniso_U_12
Ni1 0.00844(15) 0.00844(15) 0.0079(2) 0.000 0.000 0.00422(8)
Ni2 0.0102(2) 0.0102(2) 0.0144(3) 0.000 0.000 0.00510(10)
N1 0.0102(8) 0.0110(8) 0.0114(8) 0.0008(6) -0.0001(6) 0.0040(7)
N2 0.0161(9) 0.0124(9) 0.0132(8) 0.0015(7) 0.0022(7) 0.0064(7)
N3 0.0222(10) 0.0178(9) 0.0181(9) 0.0047(7) 0.0071(7) 0.0120(8)
N4 0.0163(9) 0.0119(8) 0.0128(8) 0.0026(6) 0.0011(7) 0.0064(7)
N5 0.0242(10) 0.0177(10) 0.0231(10) 0.0054(8) 0.0105(8) 0.0129(8)
N6 0.0108(8) 0.0112(8) 0.0107(8) 0.0015(6) 0.0004(6) 0.0050(7)
N7 0.0128(9) 0.0154(9) 0.0194(9) -0.0015(7) -0.0015(7) 0.0086(7)
N8 0.0137(9) 0.0165(9) 0.0213(9) -0.0032(7) -0.0031(7) 0.0080(8)
N9 0.0198(10) 0.0187(10) 0.0269(10) 0.0034(8) -0.0048(8) 0.0085(8)
C1 0.0155(10) 0.0134(10) 0.0107(9) 0.0011(7) 0.0013(7) 0.0069(8)
C2 0.0164(10) 0.0144(10) 0.0150(10) 0.0032(8) 0.0038(8) 0.0082(9)
C3 0.0228(11) 0.0100(10) 0.0169(10) 0.0019(8) 0.0021(8) 0.0058(9)
C4 0.0177(11) 0.0135(10) 0.0177(11) 0.0038(8) 0.0030(8) 0.0076(9)
C5 0.0189(11) 0.0129(10) 0.0162(10) 0.0031(8) 0.0017(8) 0.0073(9)
C6 0.0220(11) 0.0095(10) 0.0152(10) 0.0016(8) 0.0006(8) 0.0044(9)
C7 0.0151(10) 0.0137(10) 0.0108(9) 0.0004(7) 0.0007(7) 0.0066(8)
C8 0.0225(11) 0.0150(10) 0.0188(11) 0.0041(8) 0.0076(9) 0.0109(9)
C9 0.0150(10) 0.0194(11) 0.0184(10) -0.0019(8) -0.0004(8) 0.0097(9)
C10 0.0173(11) 0.0139(10) 0.0254(12) 0.0033(9) -0.0036(9) 0.0068(9)
C11 0.0114(10) 0.0248(12) 0.0224(11) -0.0067(9) -0.0042(8) 0.0084(9)
C12 0.0128(11) 0.0222(11) 0.0183(11) -0.0039(8) -0.0026(8) 0.0082(9)
Cl1 0.0247(3) 0.0226(3) 0.0222(3) -0.0027(2) -0.0002(2) 0.0126(2)
O1 0.0431(13) 0.0297(12) 0.096(2) 0.0117(12) 0.0258(13) 0.0203(11)
O2 0.0249(11) 0.0292(11) 0.095(2) 0.0010(12) -0.0131(12) 0.0052(9)
O3 0.136(3) 0.0628(19) 0.081(2) -0.0091(16) 0.057(2) 0.049(2)
O4 0.0632(18) 0.0543(17) 0.082(2) 0.0262(15) -0.0410(16) -0.0065(14)

loop_
_atom_type_symbol
_atom_type_description
_atom_type_scat_dispersion_real
_atom_type_scat_dispersion_imag
_atom_type_scat_source
C C 0.0033 0.0016 'International Tables Vol C Tables 4.2.6.8 and 6.1.1.4'
H H 0.0000 0.0000 'International Tables Vol C Tables 4.2.6.8 and 6.1.1.4'
N N 0.0061 0.0033 'International Tables Vol C Tables 4.2.6.8 and 6.1.1.4'
O O 0.0106 0.0060 'International Tables Vol C Tables 4.2.6.8 and 6.1.1.4'
Cl Cl 0.1484 0.1585 'International Tables Vol C Tables 4.2.6.8 and 6.1.1.4'
Ni Ni 0.3393 1.1124 'International Tables Vol C Tables 4.2.6.8 and 6.1.1.4'

loop_
_geom_angle_atom_site_label_1
_geom_angle_atom_site_label_2
_geom_angle_atom_site_label_3
_geom_angle
_geom_angle_site_symmetry_1
_geom_angle_site_symmetry_3
N6 Ni1 N6 90.77(7) 7_554 8_554
N6 Ni1 N6 90.77(7) 7_554 9_554
N6 Ni1 N6 90.77(7) 8_554 9_554
N6 Ni1 N1 88.65(7) 7_554 2_665
N6 Ni1 N1 177.77(6) 8_554 2_665
N6 Ni1 N1 91.39(6) 9_554 2_665
N6 Ni1 N1 91.39(6) 7_554 3_565
N6 Ni1 N1 88.66(7) 8_554 3_565
N6 Ni1 N1 177.77(6) 9_554 3_565
N1 Ni1 N1 89.20(7) 2_665 3_565
N6 Ni1 N1 177.77(6) 7_554 .
N6 Ni1 N1 91.39(6) 8_554 .
N6 Ni1 N1 88.65(7) 9_554 .
N1 Ni1 N1 89.21(7) 2_665 .
N1 Ni1 N1 89.21(7) 3_565 .
N7 Ni2 N7 180.0 2 11
N7 Ni2 N7 91.45(7) 2 10
N7 Ni2 N7 88.55(7) 11 10
N7 Ni2 N7 88.55(7) 2 .
N7 Ni2 N7 91.45(7) 11 .
N7 Ni2 N7 180.0 10 .
N7 Ni2 N7 91.45(7) 2 12
N7 Ni2 N7 88.55(7) 11 12
N7 Ni2 N7 88.55(7) 10 12
N7 Ni2 N7 91.45(7) . 12
N7 Ni2 N7 88.55(7) 2 3
N7 Ni2 N7 91.45(7) 11 3
N7 Ni2 N7 91.45(7) 10 3
N7 Ni2 N7 88.55(7) . 3
N7 Ni2 N7 180.00(8) 12 3
C1 N1 C2 102.40(17) . .
C1 N1 Ni1 129.46(14) . .
C2 N1 Ni1 128.02(14) . .
C1 N2 N3 110.09(17) . .
C1 N2 C3 127.54(18) . .
N3 N2 C3 122.01(17) . .
C2 N3 N2 102.65(17) . .
C7 N4 N5 110.06(17) . .
C7 N4 C6 128.19(18) . .
N5 N4 C6 121.73(18) . .
C8 N5 N4 102.67(18) . .
C7 N6 C8 102.63(17) . .
C7 N6 Ni1 129.04(14) . 4_445
C8 N6 Ni1 127.73(14) . 4_445
C9 N7 C10 102.75(18) . .
C9 N7 Ni2 124.92(15) . .
C10 N7 Ni2 130.07(15) . .
C9 N8 N9 110.39(18) . .
C9 N8 C11 128.6(2) . .
N9 N8 C11 120.77(19) . .
C10 N9 N8 102.57(19) . .
N2 C1 N1 110.50(18) . .
N2 C1 H1 124.8 . .
N1 C1 H1 124.8 . .
N3 C2 N1 114.36(19) . .
N3 C2 H2 122.8 . .
N1 C2 H2 122.8 . .
N2 C3 C4 114.33(18) . .
N2 C3 H3A 108.7 . .
C4 C3 H3A 108.7 . .
N2 C3 H3B 108.7 . .
C4 C3 H3B 108.7 . .
H3A C3 H3B 107.6 . .
C3 C4 C5 112.92(18) . .
C3 C4 H4A 109.0 . .
C5 C4 H4A 109.0 . .
C3 C4 H4B 109.0 . .
C5 C4 H4B 109.0 . .
H4A C4 H4B 107.8 . .
C6 C5 C4 114.40(19) . .
C6 C5 H5A 108.7 . .
C4 C5 H5A 108.7 . .
C6 C5 H5B 108.7 . .
C4 C5 H5B 108.7 . .
H5A C5 H5B 107.6 . .
N4 C6 C5 113.31(18) . .
N4 C6 H6A 108.9 . .
C5 C6 H6A 108.9 . .
N4 C6 H6B 108.9 . .
C5 C6 H6B 108.9 . .
H6A C6 H6B 107.7 . .
N4 C7 N6 110.18(18) . .
N4 C7 H7 124.9 . .
N6 C7 H7 124.9 . .
N5 C8 N6 114.45(19) . .
N5 C8 H8 122.8 . .
N6 C8 H8 122.8 . .
N8 C9 N7 110.1(2) . .
N8 C9 H9 125.0 . .
N7 C9 H9 125.0 . .
N9 C10 N7 114.2(2) . .
N9 C10 H10 122.9 . .
N7 C10 H10 122.9 . .
N8 C11 C12 109.58(18) . .
N8 C11 H11A 109.8 . .
C12 C11 H11A 109.8 . .
N8 C11 H11B 109.8 . .
C12 C11 H11B 109.8 . .
H11A C11 H11B 108.2 . .
C11 C12 C12 111.4(2) . 13
C11 C12 H12A 109.4 . .
C12 C12 H12A 109.4 13 .
C11 C12 H12B 109.4 . .
C12 C12 H12B 109.4 13 .
H12A C12 H12B 108.0 . .
O3 Cl1 O4 106.3(2) . .
O3 Cl1 O2 113.64(19) . .
O4 Cl1 O2 108.57(16) . .
O3 Cl1 O1 108.65(18) . .
O4 Cl1 O1 107.29(18) . .
O2 Cl1 O1 112.03(14) . .

loop_
_geom_bond_atom_site_label_1
_geom_bond_atom_site_label_2
_geom_bond_distance
_geom_bond_site_symmetry_2
Ni1 N6 2.1103(17) 7_554
Ni1 N6 2.1104(17) 8_554
Ni1 N6 2.1104(17) 9_554
Ni1 N1 2.1249(17) 2_665
Ni1 N1 2.1249(17) 3_565
Ni1 N1 2.1249(17) .
Ni2 N7 2.1033(18) 2
Ni2 N7 2.1033(18) 11
Ni2 N7 2.1034(18) 10
Ni2 N7 2.1034(18) .
Ni2 N7 2.1034(18) 12
Ni2 N7 2.1034(18) 3
N1 C1 1.332(3) .
N1 C2 1.364(3) .
N2 C1 1.321(3) .
N2 N3 1.359(3) .
N2 C3 1.467(3) .
N3 C2 1.318(3) .
N4 C7 1.326(3) .
N4 N5 1.356(3) .
N4 C6 1.470(3) .
N5 C8 1.316(3) .
N6 C7 1.330(3) .
N6 C8 1.360(3) .
N6 Ni1 2.1103(17) 4_445
N7 C9 1.332(3) .
N7 C10 1.366(3) .
N8 C9 1.321(3) .
N8 N9 1.360(3) .
N8 C11 1.461(3) .
N9 C10 1.317(3) .
C1 H1 0.9500 .
C2 H2 0.9500 .
C3 C4 1.523(3) .
C3 H3A 0.9900 .
C3 H3B 0.9900 .
C4 C5 1.527(3) .
C4 H4A 0.9900 .
C4 H4B 0.9900 .
C5 C6 1.522(3) .
C5 H5A 0.9900 .
C5 H5B 0.9900 .
C6 H6A 0.9900 .
C6 H6B 0.9900 .
C7 H7 0.9500 .
C8 H8 0.9500 .
C9 H9 0.9500 .
C10 H10 0.9500 .
C11 C12 1.513(3) .
C11 H11A 0.9900 .
C11 H11B 0.9900 .
C12 C12 1.521(4) 13
C12 H12A 0.9900 .
C12 H12B 0.9900 .
Cl1 O3 1.407(3) .
Cl1 O4 1.411(3) .
Cl1 O2 1.423(2) .
Cl1 O1 1.425(2) .

loop_
_geom_torsion_atom_site_label_1
_geom_torsion_atom_site_label_2
_geom_torsion_atom_site_label_3
_geom_torsion_atom_site_label_4
_geom_torsion
_geom_torsion_site_symmetry_1
_geom_torsion_site_symmetry_4
N6 Ni1 N1 C1 -70.6(18) 7_554 .
N6 Ni1 N1 C1 95.09(18) 8_554 .
N6 Ni1 N1 C1 4.36(18) 9_554 .
N1 Ni1 N1 C1 -87.1(2) 2_665 .
N1 Ni1 N1 C1 -176.27(18) 3_565 .
N6 Ni1 N1 C2 104.7(17) 7_554 .
N6 Ni1 N1 C2 -89.57(18) 8_554 .
N6 Ni1 N1 C2 179.69(18) 9_554 .
N1 Ni1 N1 C2 88.28(14) 2_665 .
N1 Ni1 N1 C2 -0.93(18) 3_565 .
C1 N2 N3 C2 -0.5(2) . .
C3 N2 N3 C2 -174.15(19) . .
C7 N4 N5 C8 0.4(2) . .
C6 N4 N5 C8 179.10(19) . .
N7 Ni2 N7 C9 -76.8(2) 2 .
N7 Ni2 N7 C9 103.2(2) 11 .
N7 Ni2 N7 C9 94(2) 10 .
N7 Ni2 N7 C9 14.65(17) 12 .
N7 Ni2 N7 C9 -165.36(17) 3 .
N7 Ni2 N7 C10 83.10(16) 2 .
N7 Ni2 N7 C10 -96.90(16) 11 .
N7 Ni2 N7 C10 -106(2) 10 .
N7 Ni2 N7 C10 174.51(19) 12 .
N7 Ni2 N7 C10 -5.49(19) 3 .
C9 N8 N9 C10 0.9(2) . .
C11 N8 N9 C10 175.5(2) . .
N3 N2 C1 N1 0.5(2) . .
C3 N2 C1 N1 173.70(19) . .
C2 N1 C1 N2 -0.2(2) . .
Ni1 N1 C1 N2 175.99(14) . .
N2 N3 C2 N1 0.3(2) . .
C1 N1 C2 N3 -0.1(2) . .
Ni1 N1 C2 N3 -176.39(15) . .
C1 N2 C3 C4 122.5(2) . .
N3 N2 C3 C4 -65.0(3) . .
N2 C3 C4 C5 76.5(2) . .
C3 C4 C5 C6 177.43(18) . .
C7 N4 C6 C5 -110.3(2) . .
N5 N4 C6 C5 71.2(3) . .
C4 C5 C6 N4 -76.9(2) . .
N5 N4 C7 N6 -0.1(2) . .
C6 N4 C7 N6 -178.67(19) . .
C8 N6 C7 N4 -0.3(2) . .
Ni1 N6 C7 N4 171.29(14) 4_445 .
N4 N5 C8 N6 -0.6(3) . .
C7 N6 C8 N5 0.6(3) . .
Ni1 N6 C8 N5 -171.15(15) 4_445 .
N9 N8 C9 N7 -0.5(3) . .
C11 N8 C9 N7 -174.6(2) . .
C10 N7 C9 N8 -0.1(2) . .
Ni2 N7 C9 N8 164.24(14) . .
N8 N9 C10 N7 -1.0(3) . .
C9 N7 C10 N9 0.7(3) . .
Ni2 N7 C10 N9 -162.45(16) . .
C9 N8 C11 C12 105.4(3) . .
N9 N8 C11 C12 -68.1(3) . .
N8 C11 C12 C12 -179.9(2) . 13
